data_4074492
loop_
_publ_author_name
'Ghosh, Rajshekhar'
'Kanzelberger, Mira'
'Emge, Thomas J.'
'Hall, Gene S.'
'Goldman, Alan S.'

_publ_section_title
;
 Dinitrogen Complexes of Pincer-Ligated Iridium
;
_journal_issue 23
_journal_name_full Organometallics
_journal_page_first 5668
_journal_paper_doi 10.1021/om0607043
_journal_volume 25
_journal_year 2006
_chemical_formula_sum 'C51 H93 Ir2 N2 P4'
_chemical_formula_weight 1242.55
_chemical_name_systematic
; 

 ? 

;
_space_group_IT_number 2
_symmetry_cell_setting triclinic
_symmetry_space_group_name_Hall '-P 1'
_symmetry_space_group_name_H-M 'P -1'
_atom_sites_solution_hydrogens geom
_atom_sites_solution_primary direct
_atom_sites_solution_secondary difmap
_audit_creation_method SHELXL-97
_cell_angle_alpha 70.554(1)
_cell_angle_beta 89.090(1)
_cell_angle_gamma 69.785(1)
_cell_formula_units_Z 2
_cell_length_a 14.2815(8)
_cell_length_b 14.4823(8)
_cell_length_c 14.7312(8)
_cell_measurement_reflns_used 9521
_cell_measurement_temperature 100(2)
_cell_measurement_theta_max 30.61
_cell_measurement_theta_min 2.59
_cell_volume 2679.1(3)
_computing_cell_refinement 'Bruker SMART'
_computing_data_collection 'Bruker SMART'
_computing_data_reduction 'Bruker SAINT'
_computing_molecular_graphics 'Bruker SHELXTL'
_computing_publication_material 'Bruker SHELXTL'
_computing_structure_refinement 'SHELXL-97 (Sheldrick, 1997)'
_computing_structure_solution 'SHELXS-97 (Sheldrick, 1990)'
_diffrn_ambient_temperature 100(2)
_diffrn_measured_fraction_theta_full 0.987
_diffrn_measured_fraction_theta_max 0.987
_diffrn_measurement_device_type 'CCD area detector'
_diffrn_measurement_method 'phi and omega scans'
_diffrn_radiation_monochromator graphite
_diffrn_radiation_source 'fine-focus sealed tube'
_diffrn_radiation_type MoK\a
_diffrn_radiation_wavelength 0.71073
_diffrn_reflns_av_R_equivalents 0.0193
_diffrn_reflns_av_sigmaI/netI 0.0258
_diffrn_reflns_limit_h_max 20
_diffrn_reflns_limit_h_min -20
_diffrn_reflns_limit_k_max 20
_diffrn_reflns_limit_k_min -20
_diffrn_reflns_limit_l_max 21
_diffrn_reflns_limit_l_min -21
_diffrn_reflns_number 36737
_diffrn_reflns_theta_full 30.61
_diffrn_reflns_theta_max 30.61
_diffrn_reflns_theta_min 2.00
_diffrn_standards_decay_% 0
_diffrn_standards_interval_time 0
_diffrn_standards_number 0
_exptl_absorpt_coefficient_mu 5.115
_exptl_absorpt_correction_T_max 0.9999
_exptl_absorpt_correction_T_min 0.6962
_exptl_absorpt_correction_type multi-scan
_exptl_absorpt_process_details 'Bruker SAINT (SADABS)'
_exptl_crystal_colour red
_exptl_crystal_density_diffrn 1.540
_exptl_crystal_density_method 'not measured'
_exptl_crystal_description lathe
_exptl_crystal_F_000 1254
_exptl_crystal_size_max 0.42
_exptl_crystal_size_mid 0.33
_exptl_crystal_size_min 0.22
_refine_diff_density_max 1.734
_refine_diff_density_min -1.030
_refine_diff_density_rms 0.099
_refine_ls_extinction_method none
_refine_ls_goodness_of_fit_ref 1.007
_refine_ls_hydrogen_treatment mixed
_refine_ls_matrix_type full
_refine_ls_number_parameters 557
_refine_ls_number_reflns 16290
_refine_ls_number_restraints 0
_refine_ls_restrained_S_all 1.007
_refine_ls_R_factor_all 0.0213
_refine_ls_R_factor_gt 0.0190
_refine_ls_shift/su_max 0.005
_refine_ls_shift/su_mean 0.000
_refine_ls_structure_factor_coef Fsqd
_refine_ls_weighting_details 'calc w=1/[\s^2^(Fo^2^)+(0.0220P)^2^+1.7000P] where P=(Fo^2^+2Fc^2^)/3'
_refine_ls_weighting_scheme calc
_refine_ls_wR_factor_gt 0.0459
_refine_ls_wR_factor_ref 0.0468
_reflns_number_gt 15074
_reflns_number_total 16290
_reflns_threshold_expression >2sigma(I)
_cod_data_source_file om0607043si20060803_030628.cif
_cod_data_source_block irhbzome
_cod_depositor_comments
;
The following automatic conversions were performed:

'_symmetry_cell_setting' value 'Triclinic' changed to 'triclinic'
according to /home/saulius/struct/CIF-dictionaries/cif_core.dic
dictionary named 'cif_core.dic' version 2.4.1 from 2010-06-29.

Automatic conversion script
Id: cif_fix_values 1715 2011-07-08 13:25:40Z adriana 
;
_cod_original_sg_symbol_H-M P-1
_cod_database_code 4074492

loop_
_symmetry_equiv_pos_as_xyz
'x, y, z'
'-x, -y, -z'

loop_
_atom_site_label
_atom_site_type_symbol
_atom_site_fract_x
_atom_site_fract_y
_atom_site_fract_z
_atom_site_U_iso_or_equiv
_atom_site_adp_type
_atom_site_occupancy
_atom_site_symmetry_multiplicity
_atom_site_calc_flag
_atom_site_refinement_flags
Ir1 Ir 0.765821(5) 0.284117(5) 0.437381(4) 0.00920(2) Uani 1 1 d .
Ir2 Ir 0.509744(5) 0.233199(5) 0.233768(4) 0.00881(2) Uani 1 1 d .
N1 N 0.66673(12) 0.26479(12) 0.35654(11) 0.0111(3) Uani 1 1 d .
N2 N 0.61001(12) 0.25375(12) 0.31209(11) 0.0112(3) Uani 1 1 d .
P1 P 0.82077(4) 0.39724(4) 0.31896(3) 0.01111(8) Uani 1 1 d .
P2 P 0.74675(3) 0.18006(4) 0.58793(3) 0.01032(8) Uani 1 1 d .
P3 P 0.61435(3) 0.08864(4) 0.20258(3) 0.01064(8) Uani 1 1 d .
P4 P 0.36752(4) 0.37110(4) 0.23266(3) 0.01048(8) Uani 1 1 d .
C1 C 0.86569(14) 0.30406(14) 0.52110(13) 0.0128(3) Uani 1 1 d .
C2 C 0.94032(14) 0.34443(15) 0.48177(13) 0.0144(3) Uani 1 1 d .
C3 C 1.00798(15) 0.35803(16) 0.53907(14) 0.0172(4) Uani 1 1 d .
H3 H 1.0564 0.3865 0.5098 0.021 Uiso 1 1 calc R
C4 C 1.00498(15) 0.33016(16) 0.63884(14) 0.0169(4) Uani 1 1 d .
H4 H 1.0516 0.3384 0.6780 0.020 Uiso 1 1 calc R
C5 C 0.93271(15) 0.29016(15) 0.68029(14) 0.0155(3) Uani 1 1 d .
H5 H 0.9299 0.2708 0.7483 0.019 Uiso 1 1 calc R
C6 C 0.86432(14) 0.27820(14) 0.62279(13) 0.0129(3) Uani 1 1 d .
C7 C 0.94463(14) 0.37516(16) 0.37408(14) 0.0161(4) Uani 1 1 d .
H7A H 0.9973 0.3185 0.3588 0.019 Uiso 1 1 calc R
H7B H 0.9604 0.4400 0.3489 0.019 Uiso 1 1 calc R
C8 C 0.78606(15) 0.23591(15) 0.66886(13) 0.0141(3) Uani 1 1 d .
H8A H 0.7279 0.2929 0.6775 0.017 Uiso 1 1 calc R
H8B H 0.8143 0.1811 0.7332 0.017 Uiso 1 1 calc R
C9 C 0.74832(15) 0.54120(15) 0.29503(13) 0.0146(3) Uani 1 1 d .
C10 C 0.78359(18) 0.61649(16) 0.21432(15) 0.0221(4) Uani 1 1 d .
H10A H 0.7680 0.6117 0.1519 0.033 Uiso 1 1 calc R
H10B H 0.8562 0.5973 0.2269 0.033 Uiso 1 1 calc R
H10C H 0.7490 0.6885 0.2127 0.033 Uiso 1 1 calc R
C11 C 0.75855(17) 0.56252(16) 0.38917(14) 0.0185(4) Uani 1 1 d .
H11A H 0.7173 0.6356 0.3799 0.028 Uiso 1 1 calc R
H11B H 0.8290 0.5502 0.4061 0.028 Uiso 1 1 calc R
H11C H 0.7359 0.5154 0.4416 0.028 Uiso 1 1 calc R
C12 C 0.63718(16) 0.56343(17) 0.27097(17) 0.0225(4) Uani 1 1 d .
H12A H 0.5978 0.6366 0.2629 0.034 Uiso 1 1 calc R
H12B H 0.6146 0.5167 0.3238 0.034 Uiso 1 1 calc R
H12C H 0.6279 0.5512 0.2108 0.034 Uiso 1 1 calc R
C13 C 0.85049(15) 0.37327(15) 0.20212(13) 0.0149(3) Uani 1 1 d .
C14 C 0.92699(18) 0.41904(18) 0.14922(16) 0.0236(4) Uani 1 1 d .
H14A H 0.9423 0.3981 0.0923 0.035 Uiso 1 1 calc R
H14B H 0.9887 0.3924 0.1931 0.035 Uiso 1 1 calc R
H14C H 0.8986 0.4958 0.1286 0.035 Uiso 1 1 calc R
C15 C 0.89722(16) 0.25317(16) 0.23090(15) 0.0196(4) Uani 1 1 d .
H15A H 0.8503 0.2216 0.2653 0.029 Uiso 1 1 calc R
H15B H 0.9600 0.2266 0.2732 0.029 Uiso 1 1 calc R
H15C H 0.9111 0.2348 0.1725 0.029 Uiso 1 1 calc R
C16 C 0.75437(17) 0.41330(16) 0.13339(14) 0.0202(4) Uani 1 1 d .
H16A H 0.7698 0.3888 0.0785 0.030 Uiso 1 1 calc R
H16B H 0.7270 0.4902 0.1096 0.030 Uiso 1 1 calc R
H16C H 0.7048 0.3864 0.1681 0.030 Uiso 1 1 calc R
C17 C 0.61672(14) 0.18991(15) 0.61974(13) 0.0130(3) Uani 1 1 d .
C18 C 0.54988(14) 0.30521(15) 0.56650(13) 0.0156(3) Uani 1 1 d .
H18A H 0.5521 0.3221 0.4965 0.023 Uiso 1 1 calc R
H18B H 0.5743 0.3510 0.5877 0.023 Uiso 1 1 calc R
H18C H 0.4806 0.3160 0.5813 0.023 Uiso 1 1 calc R
C19 C 0.60564(16) 0.16451(17) 0.72883(14) 0.0184(4) Uani 1 1 d .
H19A H 0.5355 0.1738 0.7393 0.028 Uiso 1 1 calc R
H19B H 0.6257 0.2119 0.7518 0.028 Uiso 1 1 calc R
H19C H 0.6487 0.0917 0.7647 0.028 Uiso 1 1 calc R
C20 C 0.57978(15) 0.12022(16) 0.58232(14) 0.0172(4) Uani 1 1 d .
H20A H 0.6167 0.0463 0.6207 0.026 Uiso 1 1 calc R
H20B H 0.5912 0.1330 0.5142 0.026 Uiso 1 1 calc R
H20C H 0.5079 0.1368 0.5882 0.026 Uiso 1 1 calc R
C21 C 0.83636(14) 0.03918(14) 0.63170(13) 0.0144(3) Uani 1 1 d .
C22 C 0.94339(15) 0.04095(16) 0.63654(16) 0.0209(4) Uani 1 1 d .
H22A H 0.9924 -0.0302 0.6503 0.031 Uiso 1 1 calc R
H22B H 0.9529 0.0668 0.6880 0.031 Uiso 1 1 calc R
H22C H 0.9529 0.0874 0.5743 0.031 Uiso 1 1 calc R
C23 C 0.82045(16) -0.02847(16) 0.73141(14) 0.0196(4) Uani 1 1 d .
H23A H 0.7560 -0.0376 0.7270 0.029 Uiso 1 1 calc R
H23B H 0.8203 0.0063 0.7783 0.029 Uiso 1 1 calc R
H23C H 0.8749 -0.0973 0.7526 0.029 Uiso 1 1 calc R
C24 C 0.82809(17) -0.00957(16) 0.55602(15) 0.0202(4) Uani 1 1 d .
H24A H 0.8815 -0.0788 0.5727 0.030 Uiso 1 1 calc R
H24B H 0.8350 0.0359 0.4920 0.030 Uiso 1 1 calc R
H24C H 0.7625 -0.0171 0.5549 0.030 Uiso 1 1 calc R
C25 C 0.40835(14) 0.21136(14) 0.15370(13) 0.0124(3) Uani 1 1 d .
C26 C 0.42817(14) 0.11550(14) 0.13732(12) 0.0121(3) Uani 1 1 d .
C27 C 0.36007(15) 0.10084(15) 0.08140(13) 0.0150(3) Uani 1 1 d .
H27 H 0.3768 0.0360 0.0710 0.018 Uiso 1 1 calc R
C28 C 0.26784(15) 0.18074(16) 0.04079(14) 0.0172(4) Uani 1 1 d .
H28 H 0.2212 0.1709 0.0030 0.021 Uiso 1 1 calc R
C29 C 0.24540(15) 0.27502(15) 0.05658(14) 0.0166(4) Uani 1 1 d .
H29 H 0.1822 0.3296 0.0305 0.020 Uiso 1 1 calc R
C30 C 0.31436(14) 0.29059(15) 0.11015(13) 0.0135(3) Uani 1 1 d .
C31 C 0.52726(14) 0.02810(14) 0.18117(13) 0.0132(3) Uani 1 1 d .
H31A H 0.5532 -0.0106 0.1364 0.016 Uiso 1 1 calc R
H31B H 0.5192 -0.0219 0.2429 0.016 Uiso 1 1 calc R
C32 C 0.28980(15) 0.39454(14) 0.12381(13) 0.0152(3) Uani 1 1 d .
H32A H 0.2177 0.4237 0.1317 0.018 Uiso 1 1 calc R
H32B H 0.3046 0.4452 0.0668 0.018 Uiso 1 1 calc R
C33 C 0.70864(14) -0.02327(14) 0.30113(14) 0.0153(3) Uani 1 1 d .
C34 C 0.73390(18) -0.13137(16) 0.29050(17) 0.0250(5) Uani 1 1 d .
H34A H 0.7662 -0.1315 0.2313 0.037 Uiso 1 1 calc R
H34B H 0.6720 -0.1455 0.2867 0.037 Uiso 1 1 calc R
H34C H 0.7796 -0.1859 0.3467 0.037 Uiso 1 1 calc R
C35 C 0.65841(16) -0.02642(16) 0.39436(14) 0.0193(4) Uani 1 1 d .
H35A H 0.7019 -0.0859 0.4490 0.029 Uiso 1 1 calc R
H35B H 0.5938 -0.0345 0.3875 0.029 Uiso 1 1 calc R
H35C H 0.6474 0.0391 0.4061 0.029 Uiso 1 1 calc R
C36 C 0.80620(16) -0.00357(17) 0.31085(16) 0.0215(4) Uani 1 1 d .
H36A H 0.8494 -0.0580 0.3687 0.032 Uiso 1 1 calc R
H36B H 0.7904 0.0655 0.3168 0.032 Uiso 1 1 calc R
H36C H 0.8411 -0.0056 0.2533 0.032 Uiso 1 1 calc R
C37 C 0.67134(15) 0.11932(16) 0.08525(14) 0.0160(4) Uani 1 1 d .
C38 C 0.73987(17) 0.02241(18) 0.06473(16) 0.0236(4) Uani 1 1 d .
H38A H 0.7576 0.0438 -0.0016 0.035 Uiso 1 1 calc R
H38B H 0.7048 -0.0267 0.0722 0.035 Uiso 1 1 calc R
H38C H 0.8011 -0.0120 0.1104 0.035 Uiso 1 1 calc R
C39 C 0.58551(17) 0.18184(17) 0.00190(14) 0.0211(4) Uani 1 1 d .
H39A H 0.6136 0.2033 -0.0594 0.032 Uiso 1 1 calc R
H39B H 0.5405 0.2443 0.0136 0.032 Uiso 1 1 calc R
H39C H 0.5479 0.1377 -0.0016 0.032 Uiso 1 1 calc R
C40 C 0.72968(18) 0.19046(19) 0.08647(16) 0.0254(5) Uani 1 1 d .
H40A H 0.7866 0.1516 0.1373 0.038 Uiso 1 1 calc R
H40B H 0.6852 0.2524 0.0994 0.038 Uiso 1 1 calc R
H40C H 0.7545 0.2128 0.0235 0.038 Uiso 1 1 calc R
C41 C 0.28619(14) 0.34124(15) 0.33237(13) 0.0139(3) Uani 1 1 d .
C42 C 0.25112(16) 0.25529(17) 0.32310(15) 0.0204(4) Uani 1 1 d .
H42A H 0.2142 0.2336 0.3778 0.031 Uiso 1 1 calc R
H42B H 0.3097 0.1948 0.3232 0.031 Uiso 1 1 calc R
H42C H 0.2072 0.2828 0.2624 0.031 Uiso 1 1 calc R
C43 C 0.19370(15) 0.43500(16) 0.33153(15) 0.0203(4) Uani 1 1 d .
H43A H 0.1518 0.4110 0.3804 0.030 Uiso 1 1 calc R
H43B H 0.1550 0.4676 0.2674 0.030 Uiso 1 1 calc R
H43C H 0.2150 0.4864 0.3463 0.030 Uiso 1 1 calc R
C44 C 0.35131(16) 0.29561(17) 0.42974(14) 0.0190(4) Uani 1 1 d .
H44A H 0.3733 0.3493 0.4389 0.028 Uiso 1 1 calc R
H44B H 0.4102 0.2351 0.4304 0.028 Uiso 1 1 calc R
H44C H 0.3121 0.2733 0.4822 0.028 Uiso 1 1 calc R
C45 C 0.37705(14) 0.50272(14) 0.20960(13) 0.0140(3) Uani 1 1 d .
C46 C 0.27818(16) 0.59695(15) 0.16624(15) 0.0188(4) Uani 1 1 d .
H46A H 0.2908 0.6625 0.1517 0.028 Uiso 1 1 calc R
H46B H 0.2287 0.5943 0.2130 0.028 Uiso 1 1 calc R
H46C H 0.2523 0.5939 0.1065 0.028 Uiso 1 1 calc R
C47 C 0.41704(15) 0.50797(15) 0.30302(14) 0.0174(4) Uani 1 1 d .
H47A H 0.4781 0.4464 0.3325 0.026 Uiso 1 1 calc R
H47B H 0.3660 0.5089 0.3484 0.026 Uiso 1 1 calc R
H47C H 0.4326 0.5720 0.2879 0.026 Uiso 1 1 calc R
C48 C 0.45339(16) 0.51193(16) 0.13542(15) 0.0189(4) Uani 1 1 d .
H48A H 0.4275 0.5104 0.0749 0.028 Uiso 1 1 calc R
H48B H 0.5172 0.4531 0.1613 0.028 Uiso 1 1 calc R
H48C H 0.4640 0.5782 0.1228 0.028 Uiso 1 1 calc R
C49 C 0.98820(19) 0.0590(3) 0.9701(2) 0.0441(7) Uani 1 1 d .
H49A H 1.0228 0.0646 0.9108 0.053 Uiso 1 1 calc R
H49B H 0.9151 0.0939 0.9497 0.053 Uiso 1 1 calc R
C50 C 1.0199(2) 0.1157(3) 1.0252(2) 0.0465(8) Uani 1 1 d .
H50A H 1.0928 0.0801 1.0468 0.056 Uiso 1 1 calc R
H50B H 0.9841 0.1117 1.0836 0.056 Uiso 1 1 calc R
C51 C 0.9988(2) 0.2298(3) 0.9655(2) 0.0463(7) Uani 1 1 d .
H51A H 1.0356 0.2342 0.9084 0.069 Uiso 1 1 calc R
H51B H 1.0204 0.2632 1.0047 0.069 Uiso 1 1 calc R
H51C H 0.9266 0.2657 0.9447 0.069 Uiso 1 1 calc R

loop_
_atom_site_aniso_label
_atom_site_aniso_U_11
_atom_site_aniso_U_22
_atom_site_aniso_U_33
_atom_site_aniso_U_23
_atom_site_aniso_U_13
_atom_site_aniso_U_12
Ir1 0.00996(3) 0.01020(3) 0.00861(3) -0.00288(2) 0.00078(2) -0.00539(2)
Ir2 0.00965(3) 0.00881(3) 0.00841(3) -0.00322(2) 0.00019(2) -0.00359(2)
N1 0.0126(7) 0.0103(7) 0.0109(6) -0.0034(5) 0.0037(5) -0.0051(6)
N2 0.0131(7) 0.0094(6) 0.0105(6) -0.0030(5) 0.0023(5) -0.0040(6)
P1 0.0129(2) 0.0116(2) 0.01074(19) -0.00406(16) 0.00260(16) -0.00661(17)
P2 0.0108(2) 0.0118(2) 0.00904(19) -0.00265(16) 0.00039(15) -0.00578(16)
P3 0.0110(2) 0.01057(19) 0.0123(2) -0.00532(16) 0.00121(16) -0.00490(16)
P4 0.0111(2) 0.01022(19) 0.00964(19) -0.00344(15) 0.00001(15) -0.00324(16)
C1 0.0119(8) 0.0120(8) 0.0150(8) -0.0044(6) 0.0003(6) -0.0049(7)
C2 0.0135(8) 0.0152(8) 0.0161(8) -0.0054(7) 0.0012(7) -0.0072(7)
C3 0.0150(9) 0.0210(9) 0.0193(9) -0.0080(7) 0.0021(7) -0.0102(8)
C4 0.0154(9) 0.0212(9) 0.0183(9) -0.0092(7) -0.0021(7) -0.0091(8)
C5 0.0155(9) 0.0183(9) 0.0151(8) -0.0072(7) -0.0005(7) -0.0074(7)
C6 0.0132(8) 0.0135(8) 0.0141(8) -0.0052(6) 0.0012(6) -0.0068(7)
C7 0.0143(9) 0.0203(9) 0.0160(8) -0.0060(7) 0.0021(7) -0.0095(7)
C8 0.0165(9) 0.0180(9) 0.0104(7) -0.0053(7) 0.0003(6) -0.0089(7)
C9 0.0187(9) 0.0128(8) 0.0151(8) -0.0066(7) 0.0035(7) -0.0075(7)
C10 0.0377(12) 0.0156(9) 0.0172(9) -0.0056(7) 0.0080(8) -0.0149(9)
C11 0.0261(10) 0.0155(9) 0.0186(9) -0.0093(7) 0.0059(8) -0.0101(8)
C12 0.0181(10) 0.0178(9) 0.0304(11) -0.0110(8) -0.0013(8) -0.0025(8)
C13 0.0201(9) 0.0150(8) 0.0128(8) -0.0060(7) 0.0056(7) -0.0091(7)
C14 0.0306(12) 0.0255(11) 0.0212(10) -0.0102(8) 0.0141(9) -0.0164(9)
C15 0.0231(10) 0.0161(9) 0.0218(9) -0.0095(8) 0.0065(8) -0.0071(8)
C16 0.0283(11) 0.0201(9) 0.0136(8) -0.0068(7) 0.0025(7) -0.0096(8)
C17 0.0134(8) 0.0159(8) 0.0106(7) -0.0034(6) 0.0020(6) -0.0075(7)
C18 0.0133(9) 0.0171(9) 0.0149(8) -0.0053(7) 0.0005(7) -0.0038(7)
C19 0.0188(9) 0.0247(10) 0.0128(8) -0.0046(7) 0.0049(7) -0.0111(8)
C20 0.0160(9) 0.0197(9) 0.0186(9) -0.0061(7) 0.0019(7) -0.0103(7)
C21 0.0150(9) 0.0128(8) 0.0144(8) -0.0033(6) -0.0010(6) -0.0052(7)
C22 0.0138(9) 0.0156(9) 0.0301(11) -0.0046(8) 0.0002(8) -0.0047(7)
C23 0.0210(10) 0.0155(9) 0.0173(9) 0.0003(7) -0.0019(7) -0.0061(8)
C24 0.0251(11) 0.0144(9) 0.0202(9) -0.0067(7) -0.0010(8) -0.0052(8)
C25 0.0141(8) 0.0136(8) 0.0098(7) -0.0038(6) 0.0012(6) -0.0058(7)
C26 0.0134(8) 0.0138(8) 0.0105(7) -0.0045(6) 0.0009(6) -0.0065(7)
C27 0.0178(9) 0.0162(8) 0.0140(8) -0.0065(7) -0.0001(7) -0.0086(7)
C28 0.0163(9) 0.0218(9) 0.0146(8) -0.0068(7) -0.0042(7) -0.0074(8)
C29 0.0162(9) 0.0168(9) 0.0149(8) -0.0061(7) -0.0036(7) -0.0028(7)
C30 0.0156(9) 0.0144(8) 0.0098(7) -0.0042(6) -0.0009(6) -0.0045(7)
C31 0.0132(8) 0.0120(8) 0.0151(8) -0.0048(6) -0.0001(6) -0.0054(7)
C32 0.0151(9) 0.0129(8) 0.0146(8) -0.0045(7) -0.0034(7) -0.0015(7)
C33 0.0133(9) 0.0114(8) 0.0217(9) -0.0074(7) -0.0023(7) -0.0033(7)
C34 0.0247(11) 0.0137(9) 0.0343(12) -0.0111(8) -0.0081(9) -0.0012(8)
C35 0.0235(10) 0.0162(9) 0.0167(9) -0.0004(7) -0.0037(7) -0.0104(8)
C36 0.0155(9) 0.0245(10) 0.0270(10) -0.0131(8) -0.0013(8) -0.0062(8)
C37 0.0184(9) 0.0201(9) 0.0164(8) -0.0107(7) 0.0069(7) -0.0110(8)
C38 0.0212(10) 0.0316(11) 0.0279(11) -0.0212(9) 0.0098(8) -0.0112(9)
C39 0.0285(11) 0.0246(10) 0.0128(8) -0.0065(7) 0.0063(8) -0.0131(9)
C40 0.0336(12) 0.0351(12) 0.0242(10) -0.0169(9) 0.0155(9) -0.0265(10)
C41 0.0125(8) 0.0156(8) 0.0135(8) -0.0047(7) 0.0015(6) -0.0053(7)
C42 0.0239(10) 0.0229(10) 0.0197(9) -0.0069(8) 0.0055(8) -0.0153(8)
C43 0.0149(9) 0.0214(10) 0.0226(10) -0.0083(8) 0.0055(7) -0.0037(8)
C44 0.0207(10) 0.0237(10) 0.0122(8) -0.0041(7) 0.0030(7) -0.0099(8)
C45 0.0151(9) 0.0117(8) 0.0142(8) -0.0043(6) 0.0010(6) -0.0038(7)
C46 0.0192(10) 0.0122(8) 0.0212(9) -0.0046(7) -0.0003(7) -0.0022(7)
C47 0.0194(9) 0.0153(9) 0.0198(9) -0.0077(7) 0.0003(7) -0.0073(7)
C48 0.0203(10) 0.0156(9) 0.0202(9) -0.0043(7) 0.0052(7) -0.0077(8)
C49 0.0147(11) 0.074(2) 0.0436(16) -0.0311(15) 0.0026(10) -0.0064(13)
C50 0.0259(13) 0.073(2) 0.0454(16) -0.0386(16) 0.0024(12) -0.0061(14)
C51 0.0274(14) 0.0583(19) 0.0501(17) -0.0269(15) -0.0055(12) -0.0039(13)

loop_
_atom_type_symbol
_atom_type_description
_atom_type_scat_dispersion_real
_atom_type_scat_dispersion_imag
_atom_type_scat_source
C C 0.0033 0.0016 'International Tables Vol C Tables 4.2.6.8 and 6.1.1.4'
H H 0.0000 0.0000 'International Tables Vol C Tables 4.2.6.8 and 6.1.1.4'
N N 0.0061 0.0033 'International Tables Vol C Tables 4.2.6.8 and 6.1.1.4'
P P 0.1023 0.0942 'International Tables Vol C Tables 4.2.6.8 and 6.1.1.4'
Ir Ir -1.4442 7.9887 'International Tables Vol C Tables 4.2.6.8 and 6.1.1.4'

loop_
_geom_angle_atom_site_label_1
_geom_angle_atom_site_label_2
_geom_angle_atom_site_label_3
_geom_angle
_geom_angle_site_symmetry_1
_geom_angle_site_symmetry_3
N1 Ir1 C1 179.29(6) . .
N1 Ir1 P1 100.35(4) . .
C1 Ir1 P1 80.15(5) . .
N1 Ir1 P2 99.00(4) . .
C1 Ir1 P2 80.49(5) . .
P1 Ir1 P2 160.630(16) . .
N2 Ir2 C25 179.57(7) . .
N2 Ir2 P3 99.07(4) . .
C25 Ir2 P3 80.50(5) . .
N2 Ir2 P4 100.28(4) . .
C25 Ir2 P4 80.14(5) . .
P3 Ir2 P4 160.623(16) . .
N2 N1 Ir1 178.97(15) . .
N1 N2 Ir2 179.64(16) . .
C7 P1 C13 102.51(9) . .
C7 P1 C9 103.61(9) . .
C13 P1 C9 110.66(8) . .
C7 P1 Ir1 103.03(6) . .
C13 P1 Ir1 119.71(6) . .
C9 P1 Ir1 114.75(6) . .
C8 P2 C17 101.86(8) . .
C8 P2 C21 103.48(9) . .
C17 P2 C21 111.36(8) . .
C8 P2 Ir1 102.54(6) . .
C17 P2 Ir1 118.87(6) . .
C21 P2 Ir1 115.84(6) . .
C31 P3 C33 101.92(8) . .
C31 P3 C37 103.51(8) . .
C33 P3 C37 110.75(9) . .
C31 P3 Ir2 102.68(6) . .
C33 P3 Ir2 120.41(6) . .
C37 P3 Ir2 114.74(6) . .
C32 P4 C45 102.25(8) . .
C32 P4 C41 103.09(9) . .
C45 P4 C41 111.14(8) . .
C32 P4 Ir2 102.88(6) . .
C45 P4 Ir2 118.64(6) . .
C41 P4 Ir2 116.03(6) . .
C2 C1 C6 115.38(16) . .
C2 C1 Ir1 122.52(14) . .
C6 C1 Ir1 122.10(13) . .
C3 C2 C1 122.28(17) . .
C3 C2 C7 119.70(17) . .
C1 C2 C7 118.01(16) . .
C4 C3 C2 120.47(18) . .
C4 C3 H3 119.8 . .
C2 C3 H3 119.8 . .
C5 C4 C3 118.98(17) . .
C5 C4 H4 120.5 . .
C3 C4 H4 120.5 . .
C4 C5 C6 120.43(18) . .
C4 C5 H5 119.8 . .
C6 C5 H5 119.8 . .
C5 C6 C1 122.44(17) . .
C5 C6 C8 119.61(16) . .
C1 C6 C8 117.95(15) . .
C2 C7 P1 107.07(13) . .
C2 C7 H7A 110.3 . .
P1 C7 H7A 110.3 . .
C2 C7 H7B 110.3 . .
P1 C7 H7B 110.3 . .
H7A C7 H7B 108.6 . .
C6 C8 P2 107.31(12) . .
C6 C8 H8A 110.3 . .
P2 C8 H8A 110.3 . .
C6 C8 H8B 110.3 . .
P2 C8 H8B 110.3 . .
H8A C8 H8B 108.5 . .
C12 C9 C10 109.89(17) . .
C12 C9 C11 107.35(16) . .
C10 C9 C11 108.29(15) . .
C12 C9 P1 108.37(13) . .
C10 C9 P1 114.61(14) . .
C11 C9 P1 108.07(13) . .
C9 C10 H10A 109.5 . .
C9 C10 H10B 109.5 . .
H10A C10 H10B 109.5 . .
C9 C10 H10C 109.5 . .
H10A C10 H10C 109.5 . .
H10B C10 H10C 109.5 . .
C9 C11 H11A 109.5 . .
C9 C11 H11B 109.5 . .
H11A C11 H11B 109.5 . .
C9 C11 H11C 109.5 . .
H11A C11 H11C 109.5 . .
H11B C11 H11C 109.5 . .
C9 C12 H12A 109.5 . .
C9 C12 H12B 109.5 . .
H12A C12 H12B 109.5 . .
C9 C12 H12C 109.5 . .
H12A C12 H12C 109.5 . .
H12B C12 H12C 109.5 . .
C16 C13 C15 108.47(16) . .
C16 C13 C14 109.73(17) . .
C15 C13 C14 107.55(17) . .
C16 C13 P1 110.81(13) . .
C15 C13 P1 105.12(13) . .
C14 C13 P1 114.84(14) . .
C13 C14 H14A 109.5 . .
C13 C14 H14B 109.5 . .
H14A C14 H14B 109.5 . .
C13 C14 H14C 109.5 . .
H14A C14 H14C 109.5 . .
H14B C14 H14C 109.5 . .
C13 C15 H15A 109.5 . .
C13 C15 H15B 109.5 . .
H15A C15 H15B 109.5 . .
C13 C15 H15C 109.5 . .
H15A C15 H15C 109.5 . .
H15B C15 H15C 109.5 . .
C13 C16 H16A 109.5 . .
C13 C16 H16B 109.5 . .
H16A C16 H16B 109.5 . .
C13 C16 H16C 109.5 . .
H16A C16 H16C 109.5 . .
H16B C16 H16C 109.5 . .
C20 C17 C18 108.52(15) . .
C20 C17 C19 109.61(15) . .
C18 C17 C19 107.82(15) . .
C20 C17 P2 110.93(13) . .
C18 C17 P2 105.36(12) . .
C19 C17 P2 114.33(13) . .
C17 C18 H18A 109.5 . .
C17 C18 H18B 109.5 . .
H18A C18 H18B 109.5 . .
C17 C18 H18C 109.5 . .
H18A C18 H18C 109.5 . .
H18B C18 H18C 109.5 . .
C17 C19 H19A 109.5 . .
C17 C19 H19B 109.5 . .
H19A C19 H19B 109.5 . .
C17 C19 H19C 109.5 . .
H19A C19 H19C 109.5 . .
H19B C19 H19C 109.5 . .
C17 C20 H20A 109.5 . .
C17 C20 H20B 109.5 . .
H20A C20 H20B 109.5 . .
C17 C20 H20C 109.5 . .
H20A C20 H20C 109.5 . .
H20B C20 H20C 109.5 . .
C24 C21 C23 110.02(16) . .
C24 C21 C22 107.41(17) . .
C23 C21 C22 108.82(16) . .
C24 C21 P2 108.65(13) . .
C23 C21 P2 114.52(14) . .
C22 C21 P2 107.16(13) . .
C21 C22 H22A 109.5 . .
C21 C22 H22B 109.5 . .
H22A C22 H22B 109.5 . .
C21 C22 H22C 109.5 . .
H22A C22 H22C 109.5 . .
H22B C22 H22C 109.5 . .
C21 C23 H23A 109.5 . .
C21 C23 H23B 109.5 . .
H23A C23 H23B 109.5 . .
C21 C23 H23C 109.5 . .
H23A C23 H23C 109.5 . .
H23B C23 H23C 109.5 . .
C21 C24 H24A 109.5 . .
C21 C24 H24B 109.5 . .
H24A C24 H24B 109.5 . .
C21 C24 H24C 109.5 . .
H24A C24 H24C 109.5 . .
H24B C24 H24C 109.5 . .
C30 C25 C26 115.19(16) . .
C30 C25 Ir2 122.68(13) . .
C26 C25 Ir2 122.13(13) . .
C27 C26 C25 122.35(17) . .
C27 C26 C31 119.76(16) . .
C25 C26 C31 117.88(16) . .
C28 C27 C26 120.45(17) . .
C28 C27 H27 119.8 . .
C26 C27 H27 119.8 . .
C29 C28 C27 118.69(17) . .
C29 C28 H28 120.7 . .
C27 C28 H28 120.7 . .
C28 C29 C30 120.83(18) . .
C28 C29 H29 119.6 . .
C30 C29 H29 119.6 . .
C29 C30 C25 122.44(17) . .
C29 C30 C32 119.97(17) . .
C25 C30 C32 117.59(16) . .
C26 C31 P3 107.14(12) . .
C26 C31 H31A 110.3 . .
P3 C31 H31A 110.3 . .
C26 C31 H31B 110.3 . .
P3 C31 H31B 110.3 . .
H31A C31 H31B 108.5 . .
C30 C32 P4 107.24(12) . .
C30 C32 H32A 110.3 . .
P4 C32 H32A 110.3 . .
C30 C32 H32B 110.3 . .
P4 C32 H32B 110.3 . .
H32A C32 H32B 108.5 . .
C36 C33 C35 108.64(16) . .
C36 C33 C34 109.18(17) . .
C35 C33 C34 107.83(17) . .
C36 C33 P3 111.79(14) . .
C35 C33 P3 104.71(13) . .
C34 C33 P3 114.41(14) . .
C33 C34 H34A 109.5 . .
C33 C34 H34B 109.5 . .
H34A C34 H34B 109.5 . .
C33 C34 H34C 109.5 . .
H34A C34 H34C 109.5 . .
H34B C34 H34C 109.5 . .
C33 C35 H35A 109.5 . .
C33 C35 H35B 109.5 . .
H35A C35 H35B 109.5 . .
C33 C35 H35C 109.5 . .
H35A C35 H35C 109.5 . .
H35B C35 H35C 109.5 . .
C33 C36 H36A 109.5 . .
C33 C36 H36B 109.5 . .
H36A C36 H36B 109.5 . .
C33 C36 H36C 109.5 . .
H36A C36 H36C 109.5 . .
H36B C36 H36C 109.5 . .
C38 C37 C40 110.07(17) . .
C38 C37 C39 108.02(16) . .
C40 C37 C39 107.68(18) . .
C38 C37 P3 114.25(14) . .
C40 C37 P3 108.34(13) . .
C39 C37 P3 108.27(13) . .
C37 C38 H38A 109.5 . .
C37 C38 H38B 109.5 . .
H38A C38 H38B 109.5 . .
C37 C38 H38C 109.5 . .
H38A C38 H38C 109.5 . .
H38B C38 H38C 109.5 . .
C37 C39 H39A 109.5 . .
C37 C39 H39B 109.5 . .
H39A C39 H39B 109.5 . .
C37 C39 H39C 109.5 . .
H39A C39 H39C 109.5 . .
H39B C39 H39C 109.5 . .
C37 C40 H40A 109.5 . .
C37 C40 H40B 109.5 . .
H40A C40 H40B 109.5 . .
C37 C40 H40C 109.5 . .
H40A C40 H40C 109.5 . .
H40B C40 H40C 109.5 . .
C43 C41 C44 109.58(16) . .
C43 C41 C42 108.53(16) . .
C44 C41 C42 107.35(16) . .
C43 C41 P4 114.92(13) . .
C44 C41 P4 108.23(13) . .
C42 C41 P4 107.97(13) . .
C41 C42 H42A 109.5 . .
C41 C42 H42B 109.5 . .
H42A C42 H42B 109.5 . .
C41 C42 H42C 109.5 . .
H42A C42 H42C 109.5 . .
H42B C42 H42C 109.5 . .
C41 C43 H43A 109.5 . .
C41 C43 H43B 109.5 . .
H43A C43 H43B 109.5 . .
C41 C43 H43C 109.5 . .
H43A C43 H43C 109.5 . .
H43B C43 H43C 109.5 . .
C41 C44 H44A 109.5 . .
C41 C44 H44B 109.5 . .
H44A C44 H44B 109.5 . .
C41 C44 H44C 109.5 . .
H44A C44 H44C 109.5 . .
H44B C44 H44C 109.5 . .
C47 C45 C48 109.03(16) . .
C47 C45 C46 109.18(15) . .
C48 C45 C46 107.71(16) . .
C47 C45 P4 110.35(13) . .
C48 C45 P4 105.72(13) . .
C46 C45 P4 114.66(13) . .
C45 C46 H46A 109.5 . .
C45 C46 H46B 109.5 . .
H46A C46 H46B 109.5 . .
C45 C46 H46C 109.5 . .
H46A C46 H46C 109.5 . .
H46B C46 H46C 109.5 . .
C45 C47 H47A 109.5 . .
C45 C47 H47B 109.5 . .
H47A C47 H47B 109.5 . .
C45 C47 H47C 109.5 . .
H47A C47 H47C 109.5 . .
H47B C47 H47C 109.5 . .
C45 C48 H48A 109.5 . .
C45 C48 H48B 109.5 . .
H48A C48 H48B 109.5 . .
C45 C48 H48C 109.5 . .
H48A C48 H48C 109.5 . .
H48B C48 H48C 109.5 . .
C50 C49 C49 113.1(3) . 2_757
C50 C49 H49A 109.0 . .
C49 C49 H49A 109.0 2_757 .
C50 C49 H49B 109.0 . .
C49 C49 H49B 109.0 2_757 .
H49A C49 H49B 107.8 . .
C49 C50 C51 112.6(3) . .
C49 C50 H50A 109.1 . .
C51 C50 H50A 109.1 . .
C49 C50 H50B 109.1 . .
C51 C50 H50B 109.1 . .
H50A C50 H50B 107.8 . .
C50 C51 H51A 109.5 . .
C50 C51 H51B 109.5 . .
H51A C51 H51B 109.5 . .
C50 C51 H51C 109.5 . .
H51A C51 H51C 109.5 . .
H51B C51 H51C 109.5 . .

loop_
_geom_bond_atom_site_label_1
_geom_bond_atom_site_label_2
_geom_bond_distance
_geom_bond_site_symmetry_2
Ir1 N1 2.0121(16) .
Ir1 C1 2.0534(18) .
Ir1 P1 2.2989(5) .
Ir1 P2 2.3028(5) .
Ir2 N2 2.0115(16) .
Ir2 C25 2.0511(18) .
Ir2 P3 2.2985(5) .
Ir2 P4 2.3001(5) .
N1 N2 1.134(2) .
P1 C7 1.8364(19) .
P1 C13 1.8804(19) .
P1 C9 1.8902(19) .
P2 C8 1.8352(18) .
P2 C17 1.8768(19) .
P2 C21 1.8873(19) .
P3 C31 1.8345(18) .
P3 C33 1.880(2) .
P3 C37 1.8818(19) .
P4 C32 1.8309(19) .
P4 C45 1.8746(19) .
P4 C41 1.8878(19) .
C1 C2 1.414(3) .
C1 C6 1.420(3) .
C2 C3 1.398(3) .
C2 C7 1.505(3) .
C3 C4 1.393(3) .
C3 H3 0.9500 .
C4 C5 1.390(3) .
C4 H4 0.9500 .
C5 C6 1.394(2) .
C5 H5 0.9500 .
C6 C8 1.502(3) .
C7 H7A 0.9900 .
C7 H7B 0.9900 .
C8 H8A 0.9900 .
C8 H8B 0.9900 .
C9 C12 1.529(3) .
C9 C10 1.534(3) .
C9 C11 1.537(3) .
C10 H10A 0.9800 .
C10 H10B 0.9800 .
C10 H10C 0.9800 .
C11 H11A 0.9800 .
C11 H11B 0.9800 .
C11 H11C 0.9800 .
C12 H12A 0.9800 .
C12 H12B 0.9800 .
C12 H12C 0.9800 .
C13 C16 1.533(3) .
C13 C15 1.538(3) .
C13 C14 1.539(3) .
C14 H14A 0.9800 .
C14 H14B 0.9800 .
C14 H14C 0.9800 .
C15 H15A 0.9800 .
C15 H15B 0.9800 .
C15 H15C 0.9800 .
C16 H16A 0.9800 .
C16 H16B 0.9800 .
C16 H16C 0.9800 .
C17 C20 1.532(3) .
C17 C18 1.538(3) .
C17 C19 1.543(3) .
C18 H18A 0.9800 .
C18 H18B 0.9800 .
C18 H18C 0.9800 .
C19 H19A 0.9800 .
C19 H19B 0.9800 .
C19 H19C 0.9800 .
C20 H20A 0.9800 .
C20 H20B 0.9800 .
C20 H20C 0.9800 .
C21 C24 1.530(3) .
C21 C23 1.534(3) .
C21 C22 1.541(3) .
C22 H22A 0.9800 .
C22 H22B 0.9800 .
C22 H22C 0.9800 .
C23 H23A 0.9800 .
C23 H23B 0.9800 .
C23 H23C 0.9800 .
C24 H24A 0.9800 .
C24 H24B 0.9800 .
C24 H24C 0.9800 .
C25 C30 1.415(3) .
C25 C26 1.420(2) .
C26 C27 1.398(2) .
C26 C31 1.506(3) .
C27 C28 1.394(3) .
C27 H27 0.9500 .
C28 C29 1.389(3) .
C28 H28 0.9500 .
C29 C30 1.393(3) .
C29 H29 0.9500 .
C30 C32 1.505(3) .
C31 H31A 0.9900 .
C31 H31B 0.9900 .
C32 H32A 0.9900 .
C32 H32B 0.9900 .
C33 C36 1.533(3) .
C33 C35 1.534(3) .
C33 C34 1.542(3) .
C34 H34A 0.9800 .
C34 H34B 0.9800 .
C34 H34C 0.9800 .
C35 H35A 0.9800 .
C35 H35B 0.9800 .
C35 H35C 0.9800 .
C36 H36A 0.9800 .
C36 H36B 0.9800 .
C36 H36C 0.9800 .
C37 C38 1.531(3) .
C37 C40 1.537(3) .
C37 C39 1.540(3) .
C38 H38A 0.9800 .
C38 H38B 0.9800 .
C38 H38C 0.9800 .
C39 H39A 0.9800 .
C39 H39B 0.9800 .
C39 H39C 0.9800 .
C40 H40A 0.9800 .
C40 H40B 0.9800 .
C40 H40C 0.9800 .
C41 C43 1.529(3) .
C41 C44 1.531(3) .
C41 C42 1.538(3) .
C42 H42A 0.9800 .
C42 H42B 0.9800 .
C42 H42C 0.9800 .
C43 H43A 0.9800 .
C43 H43B 0.9800 .
C43 H43C 0.9800 .
C44 H44A 0.9800 .
C44 H44B 0.9800 .
C44 H44C 0.9800 .
C45 C47 1.533(3) .
C45 C48 1.538(3) .
C45 C46 1.543(3) .
C46 H46A 0.9800 .
C46 H46B 0.9800 .
C46 H46C 0.9800 .
C47 H47A 0.9800 .
C47 H47B 0.9800 .
C47 H47C 0.9800 .
C48 H48A 0.9800 .
C48 H48B 0.9800 .
C48 H48C 0.9800 .
C49 C50 1.500(4) .
C49 C49 1.556(7) 2_757
C49 H49A 0.9900 .
C49 H49B 0.9900 .
C50 C51 1.513(5) .
C50 H50A 0.9900 .
C50 H50B 0.9900 .
C51 H51A 0.9800 .
C51 H51B 0.9800 .
C51 H51C 0.9800 .

loop_
_geom_torsion_atom_site_label_1
_geom_torsion_atom_site_label_2
_geom_torsion_atom_site_label_3
_geom_torsion_atom_site_label_4
_geom_torsion
_geom_torsion_site_symmetry_1
C1 Ir1 N1 N2 -12(12) .
P1 Ir1 N1 N2 -147(8) .
P2 Ir1 N1 N2 32(8) .
Ir1 N1 N2 Ir2 -74(30) .
C25 Ir2 N2 N1 -53(29) .
P3 Ir2 N2 N1 -47(26) .
P4 Ir2 N2 N1 133(26) .
N1 Ir1 P1 C7 -156.45(8) .
C1 Ir1 P1 C7 24.06(8) .
P2 Ir1 P1 C7 26.31(9) .
N1 Ir1 P1 C13 -43.61(9) .
C1 Ir1 P1 C13 136.90(9) .
P2 Ir1 P1 C13 139.15(8) .
N1 Ir1 P1 C9 91.67(8) .
C1 Ir1 P1 C9 -87.82(8) .
P2 Ir1 P1 C9 -85.57(8) .
N1 Ir1 P2 C8 -155.29(8) .
C1 Ir1 P2 C8 24.21(8) .
P1 Ir1 P2 C8 21.96(9) .
N1 Ir1 P2 C17 -44.01(8) .
C1 Ir1 P2 C17 135.49(9) .
P1 Ir1 P2 C17 133.25(8) .
N1 Ir1 P2 C21 92.80(8) .
C1 Ir1 P2 C21 -87.70(8) .
P1 Ir1 P2 C21 -89.94(8) .
N2 Ir2 P3 C31 155.62(7) .
C25 Ir2 P3 C31 -24.42(8) .
P4 Ir2 P3 C31 -27.04(8) .
N2 Ir2 P3 C33 43.44(8) .
C25 Ir2 P3 C33 -136.60(9) .
P4 Ir2 P3 C33 -139.22(8) .
N2 Ir2 P3 C37 -92.84(8) .
C25 Ir2 P3 C37 87.12(9) .
P4 Ir2 P3 C37 84.50(8) .
N2 Ir2 P4 C32 155.86(8) .
C25 Ir2 P4 C32 -24.10(8) .
P3 Ir2 P4 C32 -21.47(9) .
N2 Ir2 P4 C45 43.97(8) .
C25 Ir2 P4 C45 -135.98(8) .
P3 Ir2 P4 C45 -133.36(8) .
N2 Ir2 P4 C41 -92.42(8) .
C25 Ir2 P4 C41 87.63(8) .
P3 Ir2 P4 C41 90.25(8) .
N1 Ir1 C1 C2 -153(5) .
P1 Ir1 C1 C2 -17.47(14) .
P2 Ir1 C1 C2 163.28(16) .
N1 Ir1 C1 C6 27(5) .
P1 Ir1 C1 C6 162.48(16) .
P2 Ir1 C1 C6 -16.77(14) .
C6 C1 C2 C3 -0.1(3) .
Ir1 C1 C2 C3 179.88(15) .
C6 C1 C2 C7 -178.96(17) .
Ir1 C1 C2 C7 1.0(2) .
C1 C2 C3 C4 1.0(3) .
C7 C2 C3 C4 179.90(19) .
C2 C3 C4 C5 -1.0(3) .
C3 C4 C5 C6 0.0(3) .
C4 C5 C6 C1 1.0(3) .
C4 C5 C6 C8 -179.34(18) .
C2 C1 C6 C5 -1.0(3) .
Ir1 C1 C6 C5 179.10(14) .
C2 C1 C6 C8 179.41(17) .
Ir1 C1 C6 C8 -0.5(2) .
C3 C2 C7 P1 -157.69(16) .
C1 C2 C7 P1 21.2(2) .
C13 P1 C7 C2 -155.14(13) .
C9 P1 C7 C2 89.67(14) .
Ir1 P1 C7 C2 -30.21(14) .
C5 C6 C8 P2 -156.83(15) .
C1 C6 C8 P2 22.8(2) .
C17 P2 C8 C6 -154.61(13) .
C21 P2 C8 C6 89.72(14) .
Ir1 P2 C8 C6 -31.11(13) .
C7 P1 C9 C12 -167.04(13) .
C13 P1 C9 C12 83.71(15) .
Ir1 P1 C9 C12 -55.51(14) .
C7 P1 C9 C10 69.83(16) .
C13 P1 C9 C10 -39.41(17) .
Ir1 P1 C9 C10 -178.63(12) .
C7 P1 C9 C11 -51.01(15) .
C13 P1 C9 C11 -160.25(13) .
Ir1 P1 C9 C11 60.53(14) .
C7 P1 C13 C16 -166.24(14) .
C9 P1 C13 C16 -56.28(15) .
Ir1 P1 C13 C16 80.64(14) .
C7 P1 C13 C15 76.78(14) .
C9 P1 C13 C15 -173.27(13) .
Ir1 P1 C13 C15 -36.34(15) .
C7 P1 C13 C14 -41.21(17) .
C9 P1 C13 C14 68.74(17) .
Ir1 P1 C13 C14 -154.33(13) .
C8 P2 C17 C20 -163.95(13) .
C21 P2 C17 C20 -54.20(15) .
Ir1 P2 C17 C20 84.39(13) .
C8 P2 C17 C18 78.81(13) .
C21 P2 C17 C18 -171.44(11) .
Ir1 P2 C17 C18 -32.85(14) .
C8 P2 C17 C19 -39.39(16) .
C21 P2 C17 C19 70.36(15) .
Ir1 P2 C17 C19 -151.05(12) .
C8 P2 C21 C24 -166.88(14) .
C17 P2 C21 C24 84.41(15) .
Ir1 P2 C21 C24 -55.53(15) .
C8 P2 C21 C23 69.68(15) .
C17 P2 C21 C23 -39.03(16) .
Ir1 P2 C21 C23 -178.97(12) .
C8 P2 C21 C22 -51.11(15) .
C17 P2 C21 C22 -159.82(13) .
Ir1 P2 C21 C22 60.24(14) .
N2 Ir2 C25 C30 -157(9) .
P3 Ir2 C25 C30 -162.31(15) .
P4 Ir2 C25 C30 16.81(14) .
N2 Ir2 C25 C26 22(10) .
P3 Ir2 C25 C26 17.07(14) .
P4 Ir2 C25 C26 -163.81(15) .
C30 C25 C26 C27 0.6(3) .
Ir2 C25 C26 C27 -178.85(14) .
C30 C25 C26 C31 179.61(16) .
Ir2 C25 C26 C31 0.2(2) .
C25 C26 C27 C28 -1.3(3) .
C31 C26 C27 C28 179.64(17) .
C26 C27 C28 C29 0.3(3) .
C27 C28 C29 C30 1.4(3) .
C28 C29 C30 C25 -2.2(3) .
C28 C29 C30 C32 178.12(18) .
C26 C25 C30 C29 1.2(3) .
Ir2 C25 C30 C29 -179.40(15) .
C26 C25 C30 C32 -179.13(16) .
Ir2 C25 C30 C32 0.3(2) .
C27 C26 C31 P3 156.46(15) .
C25 C26 C31 P3 -22.6(2) .
C33 P3 C31 C26 156.44(12) .
C37 P3 C31 C26 -88.53(13) .
Ir2 P3 C31 C26 31.15(13) .
C29 C30 C32 P4 157.23(15) .
C25 C30 C32 P4 -22.5(2) .
C45 P4 C32 C30 154.46(13) .
C41 P4 C32 C30 -90.11(14) .
Ir2 P4 C32 C30 30.91(14) .
C31 P3 C33 C36 162.60(14) .
C37 P3 C33 C36 53.01(16) .
Ir2 P3 C33 C36 -84.82(14) .
C31 P3 C33 C35 -79.97(13) .
C37 P3 C33 C35 170.44(12) .
Ir2 P3 C33 C35 32.61(14) .
C31 P3 C33 C34 37.86(17) .
C37 P3 C33 C34 -71.73(17) .
Ir2 P3 C33 C34 150.43(13) .
C31 P3 C37 C38 -68.28(16) .
C33 P3 C37 C38 40.28(16) .
Ir2 P3 C37 C38 -179.33(12) .
C31 P3 C37 C40 168.64(15) .
C33 P3 C37 C40 -82.81(16) .
Ir2 P3 C37 C40 57.59(16) .
C31 P3 C37 C39 52.13(15) .
C33 P3 C37 C39 160.68(13) .
Ir2 P3 C37 C39 -58.92(14) .
C32 P4 C41 C43 -69.99(15) .
C45 P4 C41 C43 38.87(16) .
Ir2 P4 C41 C43 178.40(12) .
C32 P4 C41 C44 167.18(13) .
C45 P4 C41 C44 -83.95(15) .
Ir2 P4 C41 C44 55.58(14) .
C32 P4 C41 C42 51.27(15) .
C45 P4 C41 C42 160.14(13) .
Ir2 P4 C41 C42 -60.33(14) .
C32 P4 C45 C47 165.84(13) .
C41 P4 C45 C47 56.43(15) .
Ir2 P4 C45 C47 -81.92(14) .
C32 P4 C45 C48 -76.40(14) .
C41 P4 C45 C48 174.18(12) .
Ir2 P4 C45 C48 35.83(14) .
C32 P4 C45 C46 42.08(16) .
C41 P4 C45 C46 -67.34(15) .
Ir2 P4 C45 C46 154.31(11) .
C49 C49 C50 C51 178.7(3) 2_757
